data_4301367
loop_
_publ_author_name
'Pierre Thu\'ery'

_publ_section_title
;
Uranyl-Lanthanide Heterometallic Complexes with Cucurbit[6]uril and
Perrhenate Ligands
;
_journal_name_full 'Inorganic Chemistry'
_journal_page_first 825
_journal_page_last 827
_journal_paper_doi 10.1021/ic802270n
_journal_volume 48
_journal_year 2009
_chemical_formula_sum 'C36 H58 Gd N25 O44 Re4 U'
_chemical_formula_weight 2685.15
_space_group_IT_number 14
_symmetry_cell_setting monoclinic
_symmetry_space_group_name_Hall '-P 2yn'
_symmetry_space_group_name_H-M 'P 1 21/n 1'
_atom_sites_solution_hydrogens geom
_atom_sites_solution_primary direct
_atom_sites_solution_secondary difmap
_audit_creation_method SHELXL-97
_cell_angle_alpha 90.00
_cell_angle_beta 90.859(2)
_cell_angle_gamma 90.00
_cell_formula_units_Z 4
_cell_length_a 12.3177(5)
_cell_length_b 25.4330(5)
_cell_length_c 20.8372(8)
_cell_measurement_reflns_used 153063
_cell_measurement_temperature 100(2)
_cell_measurement_theta_max 25.68
_cell_measurement_theta_min 2.92
_cell_volume 6527.1(4)
_computing_cell_refinement 'HKL2000 (Otwinowski & Minor, 1997)'
_computing_data_collection 'COLLECT (Nonius, 1998)'
_computing_data_reduction 'HKL2000 (Otwinowski & Minor, 1997)'
_computing_molecular_graphics 'SHELXTL (Sheldrick, 1999)'
_computing_publication_material 'SHELXTL (Sheldrick, 1999); PLATON (Spek, 2003)'
_computing_structure_refinement 'SHELXL-97 (Sheldrick, 1997)'
_computing_structure_solution 'SHELXS-97 (Sheldrick, 1997)'
_diffrn_ambient_temperature 100(2)
_diffrn_measured_fraction_theta_full 0.997
_diffrn_measured_fraction_theta_max 0.997
_diffrn_measurement_device_type 'Nonius Kappa-CCD area-detector diffractometer'
_diffrn_measurement_method 'two \f and four \w scans with 2\% steps (461 frames)'
_diffrn_radiation_monochromator graphite
_diffrn_radiation_source 'fine-focus sealed tube'
_diffrn_radiation_type MoK\a
_diffrn_radiation_wavelength 0.71073
_diffrn_reflns_av_R_equivalents 0.0889
_diffrn_reflns_av_sigmaI/netI 0.0942
_diffrn_reflns_limit_h_max 15
_diffrn_reflns_limit_h_min -15
_diffrn_reflns_limit_k_max 31
_diffrn_reflns_limit_k_min -30
_diffrn_reflns_limit_l_max 25
_diffrn_reflns_limit_l_min -25
_diffrn_reflns_number 153063
_diffrn_reflns_theta_full 25.68
_diffrn_reflns_theta_max 25.68
_diffrn_reflns_theta_min 2.92
_diffrn_standards_decay_% 0
_diffrn_standards_interval_time 0
_diffrn_standards_number 0
_exptl_absorpt_coefficient_mu 10.992
_exptl_absorpt_correction_T_max 0.463
_exptl_absorpt_correction_T_min 0.230
_exptl_absorpt_correction_type multi-scan
_exptl_absorpt_process_details 'SCALEPACK (Otwinowski & Minor, 1997)'
_exptl_crystal_colour 'translucent light yellow'
_exptl_crystal_density_diffrn 2.733
_exptl_crystal_density_method 'not measured'
_exptl_crystal_description parallelepiped
_exptl_crystal_F_000 5028
_exptl_crystal_size_max 0.15
_exptl_crystal_size_mid 0.10
_exptl_crystal_size_min 0.07
_refine_diff_density_max 3.294
_refine_diff_density_min -1.222
_refine_diff_density_rms 0.305
_refine_ls_extinction_method none
_refine_ls_goodness_of_fit_ref 1.038
_refine_ls_hydrogen_treatment constr
_refine_ls_matrix_type full
_refine_ls_number_parameters 1000
_refine_ls_number_reflns 12351
_refine_ls_number_restraints 30
_refine_ls_restrained_S_all 1.041
_refine_ls_R_factor_all 0.0659
_refine_ls_R_factor_gt 0.0487
_refine_ls_shift/su_max 0.001
_refine_ls_shift/su_mean 0.000
_refine_ls_structure_factor_coef Fsqd
_refine_ls_weighting_details 'calc w=1/[\s^2^(Fo^2^)+(0.0536P)^2^+77.9098P] where P=(Fo^2^+2Fc^2^)/3'
_refine_ls_weighting_scheme calc
_refine_ls_wR_factor_gt 0.1285
_refine_ls_wR_factor_ref 0.1362
_reflns_number_gt 9871
_reflns_number_total 12351
_reflns_threshold_expression >2sigma(I)
_cod_data_source_file ic802270n_si_001_3.cif
_cod_data_source_block 3
_cod_original_sg_symbol_H-M 'P 21/n'
_cod_database_code 4301367

loop_
_symmetry_equiv_pos_as_xyz
'x, y, z'
'-x+1/2, y+1/2, -z+1/2'
'-x, -y, -z'
'x-1/2, -y-1/2, z-1/2'

loop_
_atom_site_label
_atom_site_type_symbol
_atom_site_fract_x
_atom_site_fract_y
_atom_site_fract_z
_atom_site_U_iso_or_equiv
_atom_site_adp_type
_atom_site_occupancy
_atom_site_symmetry_multiplicity
_atom_site_calc_flag
_atom_site_refinement_flags
_atom_site_disorder_assembly
_atom_site_disorder_group
U U -0.00085(3) 0.59784(2) 0.720052(19) 0.02397(12) Uani 1 1 d . . .
Gd Gd 0.19349(4) 0.80707(2) 0.67839(2) 0.01660(13) Uani 1 1 d . . .
Re1 Re -0.11546(3) 0.494546(19) 0.84632(2) 0.02100(12) Uani 1 1 d . . .
Re2 Re 0.30204(3) 0.73979(2) 0.84950(2) 0.02201(12) Uani 1 1 d . . .
Re3 Re -0.27515(5) 0.46284(3) 0.54066(4) 0.05423(19) Uani 1 1 d . . .
Re4 Re -0.09522(4) 0.95226(2) 0.76689(2) 0.02622(13) Uani 1 1 d . . .
O1 O -0.0868(6) 0.6525(4) 0.7262(4) 0.033(2) Uani 1 1 d . . .
O2 O 0.0819(7) 0.5414(4) 0.7118(4) 0.035(2) Uani 1 1 d . . .
O3 O 0.0772(5) 0.6159(3) 0.8215(3) 0.0195(16) Uani 1 1 d . . .
O4 O 0.3044(5) 0.6348(3) 1.0801(3) 0.0230(18) Uani 1 1 d . . .
O5 O -0.0229(6) 0.7321(3) 0.8318(3) 0.0198(17) Uani 1 1 d . . .
O6 O 0.2005(6) 0.7633(3) 1.0901(3) 0.028(2) Uani 1 1 d . . .
O7 O 0.1389(5) 0.8525(3) 0.7720(3) 0.0204(17) Uani 1 1 d . . .
O8 O 0.3334(6) 0.8775(4) 1.0445(4) 0.030(2) Uani 1 1 d . . .
O9 O 0.3686(5) 0.8340(3) 0.7142(3) 0.0181(16) Uani 1 1 d . . .
O10 O 0.5741(6) 0.8493(3) 0.9757(3) 0.0246(18) Uani 1 1 d . . .
O11 O 0.4834(6) 0.6988(3) 0.6990(3) 0.0256(19) Uani 1 1 d . . .
O12 O 0.6998(6) 0.7289(3) 0.9647(3) 0.0220(17) Uani 1 1 d . . .
O13 O 0.3429(6) 0.5957(3) 0.7496(3) 0.0256(19) Uani 1 1 d . . .
O14 O 0.5471(6) 0.6141(3) 1.0201(3) 0.0239(18) Uani 1 1 d . . .
O15 O -0.1032(7) 0.5509(4) 0.7970(4) 0.045(3) Uani 1 1 d . . .
O16 O -0.1074(7) 0.4367(4) 0.8061(4) 0.047(3) Uani 1 1 d . . .
O17 O -0.0110(7) 0.4952(4) 0.9026(4) 0.044(3) Uani 1 1 d . . .
O18 O -0.2334(7) 0.4988(4) 0.8881(4) 0.040(2) Uani 1 1 d . . .
O19 O 0.1637(6) 0.6472(3) 0.7094(4) 0.0287(19) Uani 1 1 d . . .
H19A H 0.2226 0.6299 0.7256 0.034 Uiso 1 1 d R . .
H19B H 0.1887 0.6792 0.7208 0.034 Uiso 1 1 d R . .
O20 O 0.0244(8) 0.6176(6) 0.6102(5) 0.067(3) Uani 1 1 d U . .
O21 O -0.1502(9) 0.5593(6) 0.6609(5) 0.071(3) Uani 1 1 d U . .
H21A H -0.1569 0.5247 0.6614 0.085 Uiso 1 1 d R . .
H21B H -0.2035 0.5722 0.6397 0.085 Uiso 1 1 d R . .
O22 O 0.2457(6) 0.7509(4) 0.7718(4) 0.034(2) Uani 1 1 d . . .
O23 O 0.2052(6) 0.7143(4) 0.8987(4) 0.039(2) Uani 1 1 d . . .
O24 O 0.3469(8) 0.7981(4) 0.8802(5) 0.048(3) Uani 1 1 d . . .
O25 O 0.4080(6) 0.6963(4) 0.8451(4) 0.037(2) Uani 1 1 d . . .
O26 O 0.2278(6) 0.9073(3) 0.6408(3) 0.0227(18) Uani 1 1 d . . .
O27 O 0.2854(6) 0.8433(3) 0.5809(3) 0.0198(16) Uani 1 1 d . . .
O28 O 0.3040(6) 0.9247(3) 0.5488(4) 0.0285(19) Uani 1 1 d . . .
O29 O 0.0486(6) 0.7519(3) 0.7110(3) 0.0264(19) Uani 1 1 d . . .
H29A H 0.0435 0.7432 0.7543 0.032 Uiso 1 1 d R . .
H29B H 0.0632 0.7231 0.6963 0.032 Uiso 1 1 d R . .
O30 O 0.0298(5) 0.8563(3) 0.6488(3) 0.0208(17) Uani 1 1 d . . .
H30A H 0.0089 0.8883 0.6645 0.025 Uiso 1 1 d R . .
H30B H -0.0028 0.8579 0.6142 0.025 Uiso 1 1 d R . .
O31 O 0.1132(5) 0.7693(3) 0.5839(3) 0.0245(18) Uani 1 1 d . . .
H31A H 0.0525 0.7594 0.5896 0.029 Uiso 1 1 d R . .
H31B H 0.1193 0.7850 0.5482 0.029 Uiso 1 1 d R . .
O32 O 0.3076(6) 0.7403(3) 0.6391(4) 0.0274(19) Uani 1 1 d . . .
H32A H 0.3712 0.7364 0.6511 0.033 Uiso 1 1 d R . .
H32B H 0.3033 0.7173 0.6117 0.033 Uiso 1 1 d R . .
O33 O -0.2241(12) 0.4662(7) 0.6185(7) 0.095(5) Uani 1 1 d U . .
O34 O -0.1771(10) 0.4657(6) 0.4883(6) 0.080(4) Uani 1 1 d U . .
O35 O -0.3642(9) 0.5125(5) 0.5270(6) 0.073(4) Uani 1 1 d . . .
O36 O -0.3424(10) 0.4036(5) 0.5362(6) 0.069(3) Uani 1 1 d . . .
O37 O -0.0044(7) 0.9531(4) 0.7048(4) 0.036(2) Uani 1 1 d . . .
O38 O -0.1486(6) 0.8902(4) 0.7734(4) 0.034(2) Uani 1 1 d . . .
O39 O -0.1959(6) 0.9970(3) 0.7503(4) 0.031(2) Uani 1 1 d . . .
O40 O -0.0255(7) 0.9682(4) 0.8363(4) 0.047(3) Uani 1 1 d . . .
O41 O -0.1522(6) 0.7819(4) 0.6755(4) 0.031(2) Uani 1 1 d . . .
H41A H -0.0932 0.7675 0.6704 0.037 Uiso 1 1 d R . .
H41B H -0.2031 0.7757 0.6438 0.037 Uiso 1 1 d R . .
O42 O 0.3871(10) 0.5660(5) 0.6176(5) 0.068(3) Uani 1 1 d U . .
H42A H 0.3721 0.5781 0.6605 0.082 Uiso 1 1 d R . .
H42B H 0.4387 0.5385 0.6210 0.082 Uiso 1 1 d R . .
O43 O 0.2413(8) 0.6547(5) 0.5674(5) 0.067(4) Uani 1 1 d . . .
H43A H 0.1802 0.6408 0.5435 0.080 Uiso 1 1 d R . .
H43B H 0.2853 0.6258 0.5646 0.080 Uiso 1 1 d R . .
O44 O -0.0749(8) 0.7306(6) 0.5364(6) 0.080(5) Uani 1 1 d . . .
N1 N 0.1756(6) 0.5690(4) 0.8968(4) 0.018(2) Uani 1 1 d . . .
N2 N 0.0390(6) 0.6184(4) 0.9287(4) 0.018(2) Uani 1 1 d . . .
N3 N 0.1350(7) 0.6285(4) 1.0309(4) 0.022(2) Uani 1 1 d . . .
N4 N 0.2644(6) 0.5741(4) 1.0012(4) 0.0157(19) Uani 1 1 d . . .
N5 N -0.0364(6) 0.7057(4) 0.9368(4) 0.0146(19) Uani 1 1 d . . .
N6 N -0.0050(6) 0.7902(4) 0.9173(4) 0.0162(19) Uani 1 1 d . . .
N7 N 0.0703(7) 0.8042(4) 1.0257(4) 0.022(2) Uani 1 1 d . . .
N8 N 0.0635(7) 0.7174(4) 1.0397(4) 0.022(2) Uani 1 1 d . . .
N9 N 0.1002(6) 0.8642(4) 0.8789(4) 0.0166(19) Uani 1 1 d . . .
N10 N 0.2357(7) 0.9101(4) 0.8356(4) 0.021(2) Uani 1 1 d . . .
N11 N 0.3180(7) 0.9165(4) 0.9445(4) 0.024(2) Uani 1 1 d . . .
N12 N 0.1725(6) 0.8791(4) 0.9868(4) 0.022(2) Uani 1 1 d . . .
N13 N 0.4138(6) 0.8981(4) 0.7892(4) 0.020(2) Uani 1 1 d . . .
N14 N 0.5353(6) 0.8370(4) 0.7647(4) 0.0171(19) Uani 1 1 d . . .
N15 N 0.6228(7) 0.8454(4) 0.8696(4) 0.0174(19) Uani 1 1 d . . .
N16 N 0.4948(7) 0.9008(4) 0.8975(4) 0.022(2) Uani 1 1 d . . .
N17 N 0.6076(6) 0.7487(4) 0.7587(4) 0.0172(19) Uani 1 1 d . . .
N18 N 0.6064(6) 0.6608(4) 0.7691(4) 0.019(2) Uani 1 1 d . . .
N19 N 0.6834(6) 0.6728(4) 0.8770(4) 0.018(2) Uani 1 1 d . . .
N20 N 0.7036(6) 0.7589(4) 0.8616(4) 0.018(2) Uani 1 1 d . . .
N21 N 0.5050(7) 0.5840(4) 0.8043(4) 0.020(2) Uani 1 1 d . . .
N22 N 0.3538(6) 0.5585(4) 0.8510(4) 0.0179(19) Uani 1 1 d . . .
N23 N 0.4428(7) 0.5575(4) 0.9581(4) 0.019(2) Uani 1 1 d . . .
N24 N 0.5796(6) 0.5971(4) 0.9123(4) 0.0169(19) Uani 1 1 d . . .
N25 N 0.2725(6) 0.8926(4) 0.5888(4) 0.021(2) Uani 1 1 d . . .
C1 C 0.0971(8) 0.6020(4) 0.8770(5) 0.018(2) Uani 1 1 d . . .
C2 C 0.0794(8) 0.5940(5) 0.9875(5) 0.020(2) Uani 1 1 d . . .
H2 H 0.0218 0.5745 1.0091 0.025 Uiso 1 1 calc R . .
C3 C 0.1699(8) 0.5570(5) 0.9653(5) 0.020(2) Uani 1 1 d . . .
H3 H 0.1526 0.5200 0.9732 0.024 Uiso 1 1 calc R . .
C4 C 0.2428(9) 0.6144(5) 1.0419(5) 0.026(3) Uani 1 1 d . . .
C5 C -0.0560(8) 0.6512(5) 0.9238(5) 0.019(2) Uani 1 1 d . . .
H5A H -0.0866 0.6479 0.8808 0.023 Uiso 1 1 calc R . .
H5B H -0.1097 0.6384 0.9535 0.023 Uiso 1 1 calc R . .
C6 C 0.0818(9) 0.6686(5) 1.0702(5) 0.027(3) Uani 1 1 d . . .
H6A H 0.0125 0.6549 1.0840 0.032 Uiso 1 1 calc R . .
H6B H 0.1261 0.6746 1.1084 0.032 Uiso 1 1 calc R . .
C7 C -0.0195(8) 0.7408(5) 0.8893(5) 0.019(2) Uani 1 1 d . . .
C8 C -0.0214(8) 0.7892(5) 0.9862(4) 0.016(2) Uani 1 1 d . . .
H8 H -0.0865 0.8090 0.9978 0.019 Uiso 1 1 calc R . .
C9 C -0.0355(8) 0.7305(5) 0.9996(5) 0.018(2) Uani 1 1 d . . .
H9 H -0.1026 0.7234 1.0228 0.021 Uiso 1 1 calc R . .
C10 C 0.1185(9) 0.7610(5) 1.0544(5) 0.025(3) Uani 1 1 d . . .
C11 C -0.0046(8) 0.8380(4) 0.8795(5) 0.016(2) Uani 1 1 d . . .
H11A H -0.0581 0.8621 0.8965 0.019 Uiso 1 1 calc R . .
H11B H -0.0261 0.8296 0.8357 0.019 Uiso 1 1 calc R . .
C12 C 0.1044(9) 0.8573(5) 1.0364(5) 0.026(3) Uani 1 1 d . . .
H12A H 0.1438 0.8590 1.0770 0.031 Uiso 1 1 calc R . .
H12B H 0.0404 0.8792 1.0401 0.031 Uiso 1 1 calc R . .
C13 C 0.1574(8) 0.8732(5) 0.8242(5) 0.019(2) Uani 1 1 d . . .
C14 C 0.2289(8) 0.9316(5) 0.9009(5) 0.024(3) Uani 1 1 d . . .
H14 H 0.2176 0.9698 0.9005 0.028 Uiso 1 1 calc R . .
C15 C 0.1321(8) 0.9027(5) 0.9279(5) 0.020(2) Uani 1 1 d . . .
H15 H 0.0724 0.9270 0.9365 0.024 Uiso 1 1 calc R . .
C16 C 0.2798(9) 0.8892(5) 0.9969(5) 0.025(3) Uani 1 1 d . . .
C17 C 0.3126(8) 0.9260(5) 0.7882(5) 0.017(2) Uani 1 1 d . . .
H17A H 0.2792 0.9217 0.7460 0.021 Uiso 1 1 calc R . .
H17B H 0.3277 0.9631 0.7939 0.021 Uiso 1 1 calc R . .
C18 C 0.4282(8) 0.9346(5) 0.9393(5) 0.023(2) Uani 1 1 d . . .
H18A H 0.4613 0.9357 0.9818 0.027 Uiso 1 1 calc R . .
H18B H 0.4278 0.9701 0.9224 0.027 Uiso 1 1 calc R . .
C19 C 0.4315(8) 0.8543(5) 0.7533(5) 0.021(3) Uani 1 1 d . . .
C20 C 0.5937(8) 0.8709(4) 0.8092(5) 0.017(2) Uani 1 1 d . . .
H20 H 0.6565 0.8876 0.7893 0.020 Uiso 1 1 calc R . .
C21 C 0.5065(8) 0.9121(5) 0.8294(5) 0.018(2) Uani 1 1 d . . .
H21 H 0.5305 0.9483 0.8219 0.021 Uiso 1 1 calc R . .
C22 C 0.5626(8) 0.8631(5) 0.9203(5) 0.022(2) Uani 1 1 d . . .
C23 C 0.5876(8) 0.7979(5) 0.7278(5) 0.019(2) Uani 1 1 d . . .
H23A H 0.6566 0.8119 0.7139 0.023 Uiso 1 1 calc R . .
H23B H 0.5436 0.7914 0.6896 0.023 Uiso 1 1 calc R . .
C24 C 0.7191(8) 0.8140(5) 0.8764(5) 0.019(2) Uani 1 1 d . . .
H24A H 0.7462 0.8170 0.9202 0.023 Uiso 1 1 calc R . .
H24B H 0.7742 0.8280 0.8484 0.023 Uiso 1 1 calc R . .
C25 C 0.5564(8) 0.7032(5) 0.7393(5) 0.021(2) Uani 1 1 d . . .
C26 C 0.6966(8) 0.6777(5) 0.8075(4) 0.018(2) Uani 1 1 d . . .
H26 H 0.7635 0.6604 0.7939 0.021 Uiso 1 1 calc R . .
C27 C 0.7030(8) 0.7370(5) 0.7963(5) 0.019(2) Uani 1 1 d . . .
H27 H 0.7692 0.7465 0.7735 0.023 Uiso 1 1 calc R . .
C28 C 0.6940(8) 0.7220(5) 0.9075(5) 0.020(2) Uani 1 1 d . . .
C29 C 0.5761(8) 0.6078(5) 0.7570(5) 0.021(2) Uani 1 1 d . . .
H29C H 0.6417 0.5868 0.7546 0.025 Uiso 1 1 calc R . .
H29D H 0.5401 0.6061 0.7153 0.025 Uiso 1 1 calc R . .
C30 C 0.6844(8) 0.6239(4) 0.9107(5) 0.017(2) Uani 1 1 d . . .
H30C H 0.7090 0.6302 0.9545 0.020 Uiso 1 1 calc R . .
H30D H 0.7366 0.6007 0.8909 0.020 Uiso 1 1 calc R . .
C31 C 0.3952(8) 0.5804(5) 0.7978(5) 0.024(3) Uani 1 1 d . . .
C32 C 0.4397(8) 0.5366(5) 0.8931(5) 0.021(2) Uani 1 1 d . . .
H32 H 0.4406 0.4981 0.8924 0.025 Uiso 1 1 calc R . .
C33 C 0.5437(8) 0.5606(5) 0.8644(5) 0.020(2) Uani 1 1 d . . .
H33 H 0.5986 0.5336 0.8567 0.024 Uiso 1 1 calc R . .
C34 C 0.5245(8) 0.5917(5) 0.9684(5) 0.022(3) Uani 1 1 d . . .
C35 C 0.2435(8) 0.5391(5) 0.8529(5) 0.019(2) Uani 1 1 d . . .
H35A H 0.2446 0.5025 0.8660 0.022 Uiso 1 1 calc R . .
H35B H 0.2118 0.5408 0.8100 0.022 Uiso 1 1 calc R . .
C36 C 0.3639(7) 0.5443(5) 1.0067(5) 0.021(2) Uani 1 1 d . . .
H36A H 0.3469 0.5071 1.0035 0.025 Uiso 1 1 calc R . .
H36B H 0.3963 0.5504 1.0488 0.025 Uiso 1 1 calc R . .

loop_
_atom_site_aniso_label
_atom_site_aniso_U_11
_atom_site_aniso_U_22
_atom_site_aniso_U_33
_atom_site_aniso_U_23
_atom_site_aniso_U_13
_atom_site_aniso_U_12
U 0.0213(2) 0.0325(3) 0.0180(2) 0.00352(18) -0.00235(16) 0.00001(19)
Gd 0.0145(2) 0.0214(3) 0.0139(2) 0.0014(2) -0.00101(18) -0.0002(2)
Re1 0.0185(2) 0.0250(3) 0.0194(2) 0.00104(19) -0.00200(16) -0.00542(19)
Re2 0.0186(2) 0.0258(3) 0.0215(2) 0.00257(19) 0.00046(17) 0.00173(19)
Re3 0.0474(4) 0.0351(4) 0.0795(5) 0.0106(3) -0.0218(3) -0.0043(3)
Re4 0.0212(2) 0.0281(3) 0.0293(3) 0.0075(2) 0.00081(18) 0.0034(2)
O1 0.022(4) 0.043(6) 0.033(5) 0.011(4) -0.001(3) 0.004(4)
O2 0.038(5) 0.034(6) 0.035(5) -0.004(4) -0.004(4) 0.008(4)
O3 0.021(4) 0.020(4) 0.017(4) -0.002(3) 0.000(3) 0.000(3)
O4 0.017(3) 0.033(5) 0.019(4) -0.007(4) -0.010(3) 0.004(4)
O5 0.023(4) 0.027(5) 0.009(4) -0.001(3) -0.002(3) -0.004(3)
O6 0.026(4) 0.039(6) 0.019(4) -0.003(4) -0.014(3) 0.007(4)
O7 0.014(3) 0.031(5) 0.016(4) 0.004(3) 0.001(3) -0.005(3)
O8 0.019(4) 0.050(6) 0.022(4) 0.009(4) -0.007(3) -0.009(4)
O9 0.012(3) 0.022(4) 0.020(4) 0.000(3) -0.001(3) 0.000(3)
O10 0.030(4) 0.033(5) 0.011(4) 0.009(3) -0.005(3) -0.002(4)
O11 0.017(4) 0.037(5) 0.022(4) -0.003(4) -0.008(3) 0.001(4)
O12 0.022(4) 0.029(5) 0.015(4) 0.002(3) 0.004(3) 0.000(4)
O13 0.021(4) 0.039(5) 0.017(4) -0.001(4) 0.000(3) 0.000(4)
O14 0.021(4) 0.032(5) 0.018(4) -0.005(4) 0.000(3) -0.005(4)
O15 0.035(5) 0.050(7) 0.049(6) 0.022(5) -0.012(4) -0.024(5)
O16 0.042(5) 0.045(6) 0.052(6) -0.030(5) -0.008(4) 0.020(5)
O17 0.050(5) 0.037(6) 0.044(5) 0.004(4) -0.030(4) -0.018(5)
O18 0.035(5) 0.046(6) 0.038(5) 0.009(4) 0.011(4) 0.016(4)
O19 0.023(4) 0.031(5) 0.032(4) 0.002(4) 0.011(3) -0.003(4)
O20 0.042(5) 0.121(8) 0.037(5) 0.022(5) 0.009(4) 0.023(6)
O21 0.057(6) 0.094(8) 0.061(6) -0.017(6) -0.016(5) -0.015(6)
O22 0.032(4) 0.044(6) 0.027(4) 0.014(4) 0.000(3) 0.009(4)
O23 0.028(4) 0.055(7) 0.034(5) 0.015(5) 0.000(4) -0.009(4)
O24 0.057(6) 0.030(6) 0.057(6) -0.004(5) -0.005(5) -0.012(5)
O25 0.033(4) 0.049(6) 0.028(4) 0.006(4) -0.005(4) 0.015(4)
O26 0.021(4) 0.033(5) 0.015(4) -0.003(3) 0.005(3) 0.005(4)
O27 0.022(4) 0.021(5) 0.017(4) -0.003(3) 0.003(3) 0.000(3)
O28 0.034(4) 0.025(5) 0.027(4) 0.004(4) 0.008(3) -0.012(4)
O29 0.026(4) 0.032(5) 0.021(4) 0.001(4) 0.007(3) -0.004(4)
O30 0.016(3) 0.026(5) 0.020(4) 0.000(3) -0.008(3) 0.003(3)
O31 0.015(3) 0.038(5) 0.020(4) 0.001(4) 0.000(3) -0.009(4)
O32 0.024(4) 0.029(5) 0.028(4) -0.002(4) -0.012(3) 0.005(4)
O33 0.095(8) 0.097(9) 0.094(8) 0.005(7) -0.025(6) 0.031(7)
O34 0.073(6) 0.066(7) 0.100(7) 0.032(6) -0.007(6) -0.007(6)
O35 0.059(7) 0.057(8) 0.102(9) 0.033(7) -0.020(6) 0.010(6)
O36 0.088(8) 0.053(8) 0.067(7) 0.020(6) 0.012(6) -0.019(7)
O37 0.038(5) 0.021(5) 0.050(5) 0.003(4) 0.010(4) 0.005(4)
O38 0.025(4) 0.027(5) 0.050(5) 0.013(4) 0.004(4) 0.001(4)
O39 0.026(4) 0.018(5) 0.050(5) -0.003(4) -0.006(4) 0.005(4)
O40 0.035(5) 0.067(8) 0.038(5) 0.010(5) -0.012(4) 0.003(5)
O41 0.020(4) 0.041(6) 0.030(4) 0.003(4) -0.005(3) 0.000(4)
O42 0.084(6) 0.073(7) 0.048(5) -0.011(5) -0.004(5) 0.011(6)
O43 0.056(6) 0.082(10) 0.062(7) -0.047(7) -0.022(5) 0.022(6)
O44 0.033(5) 0.130(13) 0.077(8) -0.063(8) 0.007(5) -0.028(7)
N1 0.014(4) 0.025(6) 0.014(4) 0.002(4) -0.002(3) -0.001(4)
N2 0.015(4) 0.021(5) 0.019(4) -0.003(4) 0.000(3) -0.001(4)
N3 0.014(4) 0.030(6) 0.022(5) 0.000(4) -0.006(3) 0.004(4)
N4 0.016(4) 0.019(5) 0.013(4) -0.001(4) 0.000(3) 0.001(4)
N5 0.011(4) 0.024(5) 0.009(4) 0.001(4) -0.003(3) 0.000(4)
N6 0.018(4) 0.014(5) 0.017(4) 0.001(4) -0.003(3) 0.004(4)
N7 0.022(5) 0.028(6) 0.017(4) 0.001(4) -0.002(4) 0.004(4)
N8 0.015(4) 0.038(7) 0.014(4) -0.004(4) -0.003(3) 0.003(4)
N9 0.012(4) 0.016(5) 0.022(5) 0.002(4) -0.001(3) 0.002(4)
N10 0.021(4) 0.027(6) 0.014(4) -0.007(4) 0.001(3) -0.004(4)
N11 0.020(4) 0.029(6) 0.021(5) -0.003(4) -0.010(4) 0.001(4)
N12 0.013(4) 0.029(6) 0.024(5) -0.006(4) 0.001(3) 0.005(4)
N13 0.010(4) 0.033(6) 0.016(4) -0.001(4) -0.002(3) 0.003(4)
N14 0.012(4) 0.022(5) 0.017(4) 0.008(4) 0.001(3) -0.003(4)
N15 0.020(4) 0.021(5) 0.011(4) 0.001(4) -0.002(3) 0.002(4)
N16 0.021(4) 0.026(6) 0.018(5) -0.008(4) 0.002(4) 0.002(4)
N17 0.016(4) 0.023(5) 0.013(4) -0.002(4) -0.001(3) 0.007(4)
N18 0.014(4) 0.023(6) 0.019(4) 0.005(4) -0.001(3) 0.004(4)
N19 0.017(4) 0.022(5) 0.015(4) 0.007(4) -0.001(3) 0.007(4)
N20 0.016(4) 0.029(6) 0.009(4) 0.004(4) 0.000(3) 0.001(4)
N21 0.020(4) 0.026(6) 0.012(4) -0.003(4) -0.002(3) 0.000(4)
N22 0.015(4) 0.021(5) 0.017(4) 0.005(4) 0.001(3) -0.002(4)
N23 0.016(4) 0.022(5) 0.021(5) 0.005(4) 0.000(3) -0.005(4)
N24 0.009(4) 0.026(6) 0.016(4) -0.007(4) 0.005(3) -0.005(4)
N25 0.012(4) 0.030(6) 0.020(5) -0.003(4) -0.001(3) -0.003(4)
C1 0.014(5) 0.016(6) 0.023(6) -0.003(5) 0.000(4) -0.007(4)
C2 0.014(5) 0.031(7) 0.016(5) 0.005(5) -0.001(4) 0.003(5)
C3 0.022(5) 0.019(6) 0.019(5) 0.003(5) 0.001(4) -0.002(5)
C4 0.022(6) 0.035(8) 0.022(6) 0.008(5) 0.006(5) 0.004(5)
C5 0.009(4) 0.025(7) 0.022(5) 0.004(5) -0.004(4) 0.001(5)
C6 0.025(6) 0.040(8) 0.014(5) -0.005(5) -0.004(4) 0.008(6)
C7 0.009(5) 0.022(6) 0.026(6) -0.003(5) -0.002(4) 0.001(4)
C8 0.013(4) 0.026(6) 0.008(4) -0.002(4) 0.005(3) 0.008(4)
C9 0.011(5) 0.022(6) 0.019(5) -0.004(5) 0.001(4) 0.008(5)
C10 0.023(6) 0.033(8) 0.018(6) -0.009(5) 0.002(4) -0.003(5)
C11 0.016(5) 0.017(6) 0.015(5) 0.001(4) -0.004(4) -0.001(4)
C12 0.029(6) 0.040(8) 0.009(5) -0.004(5) -0.006(4) 0.005(6)
C13 0.016(5) 0.019(6) 0.021(6) -0.004(5) -0.006(4) 0.013(5)
C14 0.018(5) 0.024(7) 0.029(6) -0.007(5) -0.006(4) 0.000(5)
C15 0.014(5) 0.025(7) 0.021(5) -0.009(5) 0.000(4) 0.000(5)
C16 0.028(6) 0.019(6) 0.027(6) -0.004(5) -0.001(5) 0.000(5)
C17 0.016(5) 0.017(6) 0.018(5) 0.002(5) -0.001(4) -0.003(5)
C18 0.021(5) 0.018(6) 0.028(6) -0.009(5) 0.000(4) -0.003(5)
C19 0.014(5) 0.031(7) 0.019(5) 0.010(5) 0.001(4) 0.002(5)
C20 0.014(5) 0.017(6) 0.020(5) 0.007(4) 0.005(4) -0.004(4)
C21 0.017(5) 0.020(6) 0.016(5) 0.002(5) -0.003(4) -0.004(5)
C22 0.016(5) 0.021(6) 0.028(6) -0.004(5) -0.004(4) -0.014(5)
C23 0.014(5) 0.033(7) 0.011(5) 0.000(5) -0.001(4) -0.002(5)
C24 0.015(5) 0.033(7) 0.010(5) 0.007(5) 0.002(4) -0.001(5)
C25 0.017(5) 0.029(7) 0.015(5) 0.002(5) 0.006(4) 0.003(5)
C26 0.012(5) 0.032(7) 0.010(5) -0.001(5) 0.002(4) 0.008(5)
C27 0.017(5) 0.026(7) 0.015(5) -0.008(5) 0.005(4) -0.004(5)
C28 0.016(5) 0.022(7) 0.023(6) 0.000(5) 0.000(4) 0.000(5)
C29 0.021(5) 0.026(7) 0.015(5) -0.007(5) -0.001(4) -0.002(5)
C30 0.015(5) 0.022(6) 0.014(5) -0.001(4) -0.007(4) -0.004(5)
C31 0.019(5) 0.025(7) 0.028(6) -0.004(5) -0.004(5) 0.000(5)
C32 0.014(5) 0.024(7) 0.024(6) -0.007(5) -0.002(4) 0.004(5)
C33 0.019(5) 0.020(6) 0.021(5) 0.001(5) -0.003(4) 0.003(5)
C34 0.010(5) 0.028(7) 0.030(6) 0.013(5) -0.001(4) 0.008(5)
C35 0.021(5) 0.016(6) 0.019(5) -0.002(5) 0.000(4) -0.002(5)
C36 0.012(5) 0.033(7) 0.016(5) 0.002(5) -0.003(4) 0.008(5)

loop_
_atom_type_symbol
_atom_type_description
_atom_type_scat_dispersion_real
_atom_type_scat_dispersion_imag
_atom_type_scat_source
C C 0.0033 0.0016 'International Tables Vol C Tables 4.2.6.8 and 6.1.1.4'
H H 0.0000 0.0000 'International Tables Vol C Tables 4.2.6.8 and 6.1.1.4'
N N 0.0061 0.0033 'International Tables Vol C Tables 4.2.6.8 and 6.1.1.4'
O O 0.0106 0.0060 'International Tables Vol C Tables 4.2.6.8 and 6.1.1.4'
Gd Gd -0.1653 3.9035 'International Tables Vol C Tables 4.2.6.8 and 6.1.1.4'
Re Re -1.0185 7.2310 'International Tables Vol C Tables 4.2.6.8 and 6.1.1.4'
U U -9.6767 9.6646 'International Tables Vol C Tables 4.2.6.8 and 6.1.1.4'

loop_
_geom_angle_atom_site_label_1
_geom_angle_atom_site_label_2
_geom_angle_atom_site_label_3
_geom_angle
_geom_angle_site_symmetry_1
_geom_angle_site_symmetry_3
_geom_angle_publ_flag
O1 U O2 177.6(4) . . ?
O1 U O3 91.1(3) . . ?
O2 U O3 91.0(3) . . ?
O1 U O20 89.4(4) . . ?
O2 U O20 89.7(4) . . ?
O3 U O20 140.2(4) . . ?
O1 U O15 91.2(4) . . ?
O2 U O15 88.3(4) . . ?
O3 U O15 72.9(3) . . ?
O20 U O15 146.9(4) . . ?
O1 U O19 96.0(3) . . ?
O2 U O19 85.8(4) . . ?
O3 U O19 69.3(3) . . ?
O20 U O19 71.1(3) . . ?
O15 U O19 141.6(3) . . ?
O1 U O21 84.4(4) . . ?
O2 U O21 93.2(4) . . ?
O3 U O21 146.9(3) . . ?
O20 U O21 72.7(4) . . ?
O15 U O21 74.4(4) . . ?
O19 U O21 143.7(3) . . ?
O32 Gd O9 76.9(3) . . ?
O32 Gd O7 144.4(2) . . ?
O9 Gd O7 82.4(2) . . ?
O32 Gd O29 97.4(3) . . ?
O9 Gd O29 139.8(2) . . ?
O7 Gd O29 80.2(3) . . ?
O32 Gd O31 70.5(3) . . ?
O9 Gd O31 137.5(2) . . ?
O7 Gd O31 138.9(2) . . ?
O29 Gd O31 72.2(3) . . ?
O32 Gd O30 140.8(2) . . ?
O9 Gd O30 132.4(3) . . ?
O7 Gd O30 73.4(2) . . ?
O29 Gd O30 75.8(3) . . ?
O31 Gd O30 70.7(3) . . ?
O32 Gd O22 73.2(3) . . ?
O9 Gd O22 72.3(3) . . ?
O7 Gd O22 73.1(3) . . ?
O29 Gd O22 68.0(3) . . ?
O31 Gd O22 120.8(3) . . ?
O30 Gd O22 133.9(2) . . ?
O32 Gd O27 72.8(3) . . ?
O9 Gd O27 74.3(2) . . ?
O7 Gd O27 128.5(3) . . ?
O29 Gd O27 142.7(2) . . ?
O31 Gd O27 70.6(2) . . ?
O30 Gd O27 89.3(2) . . ?
O22 Gd O27 136.6(2) . . ?
O32 Gd O26 118.8(2) . . ?
O9 Gd O26 70.9(2) . . ?
O7 Gd O26 80.0(2) . . ?
O29 Gd O26 139.6(2) . . ?
O31 Gd O26 101.8(2) . . ?
O30 Gd O26 64.9(2) . . ?
O22 Gd O26 136.7(3) . . ?
O27 Gd O26 49.1(2) . . ?
O16 Re1 O18 111.3(5) . . ?
O16 Re1 O17 107.2(5) . . ?
O18 Re1 O17 106.5(5) . . ?
O16 Re1 O15 114.1(5) . . ?
O18 Re1 O15 109.0(4) . . ?
O17 Re1 O15 108.5(4) . . ?
O24 Re2 O23 109.3(5) . . ?
O24 Re2 O25 109.8(5) . . ?
O23 Re2 O25 109.0(4) . . ?
O24 Re2 O22 108.9(5) . . ?
O23 Re2 O22 109.9(4) . . ?
O25 Re2 O22 110.0(4) . . ?
O34 Re3 O35 109.7(6) . . ?
O34 Re3 O36 111.1(7) . . ?
O35 Re3 O36 109.5(6) . . ?
O34 Re3 O33 111.1(7) . . ?
O35 Re3 O33 110.3(7) . . ?
O36 Re3 O33 105.1(7) . . ?
O39 Re4 O38 110.5(4) . . ?
O39 Re4 O40 111.3(5) . . ?
O38 Re4 O40 109.7(5) . . ?
O39 Re4 O37 108.5(4) . . ?
O38 Re4 O37 108.9(4) . . ?
O40 Re4 O37 107.9(4) . . ?
C1 O3 U 149.4(7) . . ?
C13 O7 Gd 152.5(6) . . ?
C19 O9 Gd 152.9(7) . . ?
Re1 O15 U 148.0(6) . . ?
U O19 H19A 112.5 . . ?
U O19 H19B 137.3 . . ?
H19A O19 H19B 94.1 . . ?
U O21 H21A 118.0 . . ?
U O21 H21B 133.3 . . ?
H21A O21 H21B 108.6 . . ?
Re2 O22 Gd 153.8(5) . . ?
N25 O26 Gd 92.4(6) . . ?
N25 O27 Gd 101.4(5) . . ?
Gd O29 H29A 118.5 . . ?
Gd O29 H29B 104.6 . . ?
H29A O29 H29B 99.8 . . ?
Gd O30 H30A 126.9 . . ?
Gd O30 H30B 129.6 . . ?
H30A O30 H30B 97.7 . . ?
Gd O31 H31A 112.5 . . ?
Gd O31 H31B 119.4 . . ?
H31A O31 H31B 111.9 . . ?
Gd O32 H32A 123.3 . . ?
Gd O32 H32B 136.3 . . ?
H32A O32 H32B 100.2 . . ?
H41A O41 H41B 115.4 . . ?
H42A O42 H42B 107.5 . . ?
H43A O43 H43B 97.5 . . ?
C1 N1 C35 123.4(8) . . ?
C1 N1 C3 112.6(8) . . ?
C35 N1 C3 122.7(9) . . ?
C1 N2 C5 123.7(9) . . ?
C1 N2 C2 110.9(9) . . ?
C5 N2 C2 125.1(8) . . ?
C4 N3 C2 113.2(9) . . ?
C4 N3 C6 121.3(9) . . ?
C2 N3 C6 124.5(8) . . ?
C4 N4 C3 112.7(8) . . ?
C4 N4 C36 121.4(9) . . ?
C3 N4 C36 124.1(9) . . ?
C7 N5 C5 121.9(9) . . ?
C7 N5 C9 112.0(9) . . ?
C5 N5 C9 126.1(9) . . ?
C7 N6 C11 121.9(8) . . ?
C7 N6 C8 112.3(9) . . ?
C11 N6 C8 123.6(9) . . ?
C10 N7 C12 124.1(9) . . ?
C10 N7 C8 111.5(10) . . ?
C12 N7 C8 124.4(9) . . ?
C10 N8 C6 123.4(9) . . ?
C10 N8 C9 110.4(10) . . ?
C6 N8 C9 124.6(9) . . ?
C13 N9 C11 123.6(8) . . ?
C13 N9 C15 109.4(8) . . ?
C11 N9 C15 121.9(8) . . ?
C13 N10 C17 123.0(9) . . ?
C13 N10 C14 111.6(8) . . ?
C17 N10 C14 125.4(9) . . ?
C16 N11 C18 123.5(9) . . ?
C16 N11 C14 111.2(9) . . ?
C18 N11 C14 124.6(9) . . ?
C16 N12 C15 112.0(9) . . ?
C16 N12 C12 122.2(9) . . ?
C15 N12 C12 124.5(8) . . ?
C19 N13 C17 122.8(9) . . ?
C19 N13 C21 112.8(8) . . ?
C17 N13 C21 124.3(9) . . ?
C19 N14 C23 124.2(9) . . ?
C19 N14 C20 111.9(9) . . ?
C23 N14 C20 122.6(8) . . ?
C22 N15 C24 124.1(8) . . ?
C22 N15 C20 113.0(9) . . ?
C24 N15 C20 121.7(8) . . ?
C22 N16 C21 114.4(9) . . ?
C22 N16 C18 123.3(9) . . ?
C21 N16 C18 121.5(9) . . ?
C25 N17 C23 122.0(8) . . ?
C25 N17 C27 110.8(9) . . ?
C23 N17 C27 124.2(9) . . ?
C25 N18 C29 123.1(9) . . ?
C25 N18 C26 110.8(9) . . ?
C29 N18 C26 125.8(9) . . ?
C28 N19 C30 123.5(8) . . ?
C28 N19 C26 111.0(9) . . ?
C30 N19 C26 124.1(9) . . ?
C28 N20 C24 122.5(9) . . ?
C28 N20 C27 113.2(10) . . ?
C24 N20 C27 124.3(8) . . ?
C31 N21 C33 111.7(9) . . ?
C31 N21 C29 124.4(9) . . ?
C33 N21 C29 123.8(8) . . ?
C31 N22 C35 122.0(8) . . ?
C31 N22 C32 111.7(8) . . ?
C35 N22 C32 121.4(9) . . ?
C34 N23 C36 123.0(9) . . ?
C34 N23 C32 113.2(8) . . ?
C36 N23 C32 123.8(9) . . ?
C34 N24 C33 112.3(9) . . ?
C34 N24 C30 121.1(8) . . ?
C33 N24 C30 123.4(8) . . ?
O28 N25 O27 121.6(9) . . ?
O28 N25 O26 121.5(10) . . ?
O27 N25 O26 116.9(9) . . ?
O3 C1 N1 126.9(9) . . ?
O3 C1 N2 123.7(10) . . ?
N1 C1 N2 109.4(9) . . ?
N3 C2 N2 115.2(10) . . ?
N3 C2 C3 102.9(8) . . ?
N2 C2 C3 104.5(8) . . ?
N3 C2 H2 111.3 . . ?
N2 C2 H2 111.3 . . ?
C3 C2 H2 111.3 . . ?
N4 C3 N1 113.2(8) . . ?
N4 C3 C2 104.2(9) . . ?
N1 C3 C2 102.3(8) . . ?
N4 C3 H3 112.2 . . ?
N1 C3 H3 112.2 . . ?
C2 C3 H3 112.2 . . ?
O4 C4 N4 127.4(10) . . ?
O4 C4 N3 125.9(11) . . ?
N4 C4 N3 106.7(10) . . ?
N5 C5 N2 114.3(8) . . ?
N5 C5 H5A 108.7 . . ?
N2 C5 H5A 108.7 . . ?
N5 C5 H5B 108.7 . . ?
N2 C5 H5B 108.7 . . ?
H5A C5 H5B 107.6 . . ?
N8 C6 N3 115.4(9) . . ?
N8 C6 H6A 108.4 . . ?
N3 C6 H6A 108.4 . . ?
N8 C6 H6B 108.4 . . ?
N3 C6 H6B 108.4 . . ?
H6A C6 H6B 107.5 . . ?
O5 C7 N5 126.6(11) . . ?
O5 C7 N6 125.3(10) . . ?
N5 C7 N6 107.9(9) . . ?
N7 C8 N6 116.2(8) . . ?
N7 C8 C9 104.1(8) . . ?
N6 C8 C9 102.4(8) . . ?
N7 C8 H8 111.2 . . ?
N6 C8 H8 111.2 . . ?
C9 C8 H8 111.2 . . ?
N5 C9 N8 113.5(8) . . ?
N5 C9 C8 104.9(8) . . ?
N8 C9 C8 103.0(8) . . ?
N5 C9 H9 111.6 . . ?
N8 C9 H9 111.6 . . ?
C8 C9 H9 111.6 . . ?
O6 C10 N8 125.5(12) . . ?
O6 C10 N7 124.2(11) . . ?
N8 C10 N7 110.4(9) . . ?
N6 C11 N9 113.6(8) . . ?
N6 C11 H11A 108.9 . . ?
N9 C11 H11A 108.9 . . ?
N6 C11 H11B 108.9 . . ?
N9 C11 H11B 108.9 . . ?
H11A C11 H11B 107.7 . . ?
N7 C12 N12 114.9(9) . . ?
N7 C12 H12A 108.5 . . ?
N12 C12 H12A 108.5 . . ?
N7 C12 H12B 108.5 . . ?
N12 C12 H12B 108.5 . . ?
H12A C12 H12B 107.5 . . ?
O7 C13 N10 124.9(10) . . ?
O7 C13 N9 125.1(10) . . ?
N10 C13 N9 110.0(9) . . ?
N11 C14 N10 115.0(9) . . ?
N11 C14 C15 103.2(9) . . ?
N10 C14 C15 102.6(8) . . ?
N11 C14 H14 111.8 . . ?
N10 C14 H14 111.8 . . ?
C15 C14 H14 111.8 . . ?
N12 C15 N9 113.6(10) . . ?
N12 C15 C14 104.6(8) . . ?
N9 C15 C14 105.7(8) . . ?
N12 C15 H15 110.9 . . ?
N9 C15 H15 110.9 . . ?
C14 C15 H15 110.9 . . ?
O8 C16 N12 126.3(11) . . ?
O8 C16 N11 125.4(10) . . ?
N12 C16 N11 108.3(9) . . ?
N13 C17 N10 115.6(9) . . ?
N13 C17 H17A 108.4 . . ?
N10 C17 H17A 108.4 . . ?
N13 C17 H17B 108.4 . . ?
N10 C17 H17B 108.4 . . ?
H17A C17 H17B 107.4 . . ?
N11 C18 N16 113.0(9) . . ?
N11 C18 H18A 109.0 . . ?
N16 C18 H18A 109.0 . . ?
N11 C18 H18B 109.0 . . ?
N16 C18 H18B 109.0 . . ?
H18A C18 H18B 107.8 . . ?
O9 C19 N13 127.2(10) . . ?
O9 C19 N14 123.8(11) . . ?
N13 C19 N14 108.9(9) . . ?
N14 C20 N15 113.7(9) . . ?
N14 C20 C21 103.5(8) . . ?
N15 C20 C21 103.1(8) . . ?
N14 C20 H20 112.0 . . ?
N15 C20 H20 112.0 . . ?
C21 C20 H20 112.0 . . ?
N13 C21 N16 115.2(8) . . ?
N13 C21 C20 102.6(8) . . ?
N16 C21 C20 102.0(8) . . ?
N13 C21 H21 112.1 . . ?
N16 C21 H21 112.1 . . ?
C20 C21 H21 112.1 . . ?
O10 C22 N16 127.0(10) . . ?
O10 C22 N15 125.5(11) . . ?
N16 C22 N15 107.3(9) . . ?
N14 C23 N17 116.6(8) . . ?
N14 C23 H23A 108.1 . . ?
N17 C23 H23A 108.1 . . ?
N14 C23 H23B 108.1 . . ?
N17 C23 H23B 108.1 . . ?
H23A C23 H23B 107.3 . . ?
N15 C24 N20 114.4(8) . . ?
N15 C24 H24A 108.7 . . ?
N20 C24 H24A 108.7 . . ?
N15 C24 H24B 108.7 . . ?
N20 C24 H24B 108.7 . . ?
H24A C24 H24B 107.6 . . ?
O11 C25 N17 127.3(11) . . ?
O11 C25 N18 123.6(11) . . ?
N17 C25 N18 108.9(9) . . ?
N18 C26 N19 115.6(8) . . ?
N18 C26 C27 104.7(8) . . ?
N19 C26 C27 104.0(9) . . ?
N18 C26 H26 110.7 . . ?
N19 C26 H26 110.7 . . ?
C27 C26 H26 110.7 . . ?
N17 C27 N20 114.9(8) . . ?
N17 C27 C26 104.1(9) . . ?
N20 C27 C26 103.5(8) . . ?
N17 C27 H27 111.3 . . ?
N20 C27 H27 111.3 . . ?
C26 C27 H27 111.3 . . ?
O12 C28 N20 126.6(11) . . ?
O12 C28 N19 125.3(11) . . ?
N20 C28 N19 107.9(9) . . ?
N18 C29 N21 115.6(9) . . ?
N18 C29 H29C 108.4 . . ?
N21 C29 H29C 108.4 . . ?
N18 C29 H29D 108.4 . . ?
N21 C29 H29D 108.4 . . ?
H29C C29 H29D 107.4 . . ?
N19 C30 N24 114.5(8) . . ?
N19 C30 H30C 108.6 . . ?
N24 C30 H30C 108.6 . . ?
N19 C30 H30D 108.6 . . ?
N24 C30 H30D 108.6 . . ?
H30C C30 H30D 107.6 . . ?
O13 C31 N22 126.4(9) . . ?
O13 C31 N21 124.1(10) . . ?
N22 C31 N21 109.4(9) . . ?
N23 C32 N22 115.1(9) . . ?
N23 C32 C33 101.8(8) . . ?
N22 C32 C33 102.2(8) . . ?
N23 C32 H32 112.3 . . ?
N22 C32 H32 112.3 . . ?
C33 C32 H32 112.3 . . ?
N24 C33 N21 115.4(10) . . ?
N24 C33 C32 103.6(8) . . ?
N21 C33 C32 103.4(8) . . ?
N24 C33 H33 111.3 . . ?
N21 C33 H33 111.3 . . ?
C32 C33 H33 111.3 . . ?
O14 C34 N23 126.2(10) . . ?
O14 C34 N24 125.8(10) . . ?
N23 C34 N24 108.0(10) . . ?
N22 C35 N1 112.7(9) . . ?
N22 C35 H35A 109.1 . . ?
N1 C35 H35A 109.1 . . ?
N22 C35 H35B 109.1 . . ?
N1 C35 H35B 109.1 . . ?
H35A C35 H35B 107.8 . . ?
N4 C36 N23 113.5(9) . . ?
N4 C36 H36A 108.9 . . ?
N23 C36 H36A 108.9 . . ?
N4 C36 H36B 108.9 . . ?
N23 C36 H36B 108.9 . . ?
H36A C36 H36B 107.7 . . ?

loop_
_geom_bond_atom_site_label_1
_geom_bond_atom_site_label_2
_geom_bond_distance
_geom_bond_site_symmetry_2
_geom_bond_publ_flag
U O1 1.752(9) . ?
U O2 1.771(9) . ?
U O3 2.355(7) . ?
U O20 2.369(9) . ?
U O15 2.376(8) . ?
U O19 2.397(8) . ?
U O21 2.408(10) . ?
U Gd 5.9045(7) . ?
Gd O32 2.359(8) . ?
Gd O9 2.373(7) . ?
Gd O7 2.373(7) . ?
Gd O29 2.378(7) . ?
Gd O31 2.391(7) . ?
Gd O30 2.445(7) . ?
Gd O22 2.490(8) . ?
Gd O27 2.515(7) . ?
Gd O26 2.702(8) . ?
Re1 O16 1.697(9) . ?
Re1 O18 1.709(8) . ?
Re1 O17 1.728(8) . ?
Re1 O15 1.772(9) . ?
Re2 O24 1.704(10) . ?
Re2 O23 1.711(8) . ?
Re2 O25 1.714(8) . ?
Re2 O22 1.775(8) . ?
Re3 O34 1.641(13) . ?
Re3 O35 1.693(11) . ?
Re3 O36 1.722(12) . ?
Re3 O33 1.733(14) . ?
Re4 O39 1.715(8) . ?
Re4 O38 1.716(9) . ?
Re4 O40 1.720(9) . ?
Re4 O37 1.723(8) . ?
O3 C1 1.230(12) . ?
O4 C4 1.209(14) . ?
O5 C7 1.218(12) . ?
O6 C10 1.246(13) . ?
O7 C13 1.226(12) . ?
O8 C16 1.219(13) . ?
O9 C19 1.230(13) . ?
O10 C22 1.212(13) . ?
O11 C25 1.225(13) . ?
O12 C28 1.206(12) . ?
O13 C31 1.248(13) . ?
O14 C34 1.247(14) . ?
O19 H19A 0.9094 . ?
O19 H19B 0.9016 . ?
O21 H21A 0.8826 . ?
O21 H21B 0.8506 . ?
O26 N25 1.278(11) . ?
O27 N25 1.275(12) . ?
O28 N25 1.233(12) . ?
O29 H29A 0.9320 . ?
O29 H29B 0.8149 . ?
O30 H30A 0.9155 . ?
O30 H30B 0.8207 . ?
O31 H31A 0.7986 . ?
O31 H31B 0.8493 . ?
O32 H32A 0.8245 . ?
O32 H32B 0.8186 . ?
O41 H41A 0.8210 . ?
O41 H41B 0.9168 . ?
O42 H42A 0.9656 . ?
O42 H42B 0.9483 . ?
O43 H43A 0.9647 . ?
O43 H43B 0.9155 . ?
N1 C1 1.342(14) . ?
N1 C35 1.461(13) . ?
N1 C3 1.463(13) . ?
N2 C1 1.368(13) . ?
N2 C5 1.440(13) . ?
N2 C2 1.454(13) . ?
N3 C4 1.391(13) . ?
N3 C2 1.428(14) . ?
N3 C6 1.469(14) . ?
N4 C4 1.360(15) . ?
N4 C3 1.441(13) . ?
N4 C36 1.444(13) . ?
N5 C7 1.351(14) . ?
N5 C5 1.432(14) . ?
N5 C9 1.453(13) . ?
N6 C7 1.395(14) . ?
N6 C11 1.450(13) . ?
N6 C8 1.452(12) . ?
N7 C10 1.380(15) . ?
N7 C12 1.432(16) . ?
N7 C8 1.439(13) . ?
N8 C10 1.334(15) . ?
N8 C6 1.410(16) . ?
N8 C9 1.504(12) . ?
N9 C13 1.369(13) . ?
N9 C11 1.452(13) . ?
N9 C15 1.465(14) . ?
N10 C13 1.364(14) . ?
N10 C17 1.438(13) . ?
N10 C14 1.470(13) . ?
N11 C16 1.382(15) . ?
N11 C18 1.439(13) . ?
N11 C14 1.465(13) . ?
N12 C16 1.360(14) . ?
N12 C15 1.447(14) . ?
N12 C12 1.451(14) . ?
N13 C19 1.360(15) . ?
N13 C17 1.434(13) . ?
N13 C21 1.450(13) . ?
N14 C19 1.370(13) . ?
N14 C23 1.418(14) . ?
N14 C20 1.449(14) . ?
N15 C22 1.375(14) . ?
N15 C24 1.436(13) . ?
N15 C20 1.456(13) . ?
N16 C22 1.353(15) . ?
N16 C21 1.456(13) . ?
N16 C18 1.481(13) . ?
N17 C25 1.376(15) . ?
N17 C23 1.427(14) . ?
N17 C27 1.435(13) . ?
N18 C25 1.384(14) . ?
N18 C29 1.419(15) . ?
N18 C26 1.427(13) . ?
N19 C28 1.411(15) . ?
N19 C30 1.429(14) . ?
N19 C26 1.465(12) . ?
N20 C28 1.346(14) . ?
N20 C24 1.445(15) . ?
N20 C27 1.470(13) . ?
N21 C31 1.360(13) . ?
N21 C33 1.459(13) . ?
N21 C29 1.460(13) . ?
N22 C31 1.348(14) . ?
N22 C35 1.446(13) . ?
N22 C32 1.473(13) . ?
N23 C34 1.346(14) . ?
N23 C36 1.453(13) . ?
N23 C32 1.454(13) . ?
N24 C34 1.366(13) . ?
N24 C33 1.429(14) . ?
N24 C30 1.460(12) . ?
C2 C3 1.535(15) . ?
C2 H2 0.9800 . ?
C3 H3 0.9800 . ?
C5 H5A 0.9700 . ?
C5 H5B 0.9700 . ?
C6 H6A 0.9700 . ?
C6 H6B 0.9700 . ?
C8 C9 1.530(16) . ?
C8 H8 0.9800 . ?
C9 H9 0.9800 . ?
C11 H11A 0.9700 . ?
C11 H11B 0.9700 . ?
C12 H12A 0.9700 . ?
C12 H12B 0.9700 . ?
C14 C15 1.518(15) . ?
C14 H14 0.9800 . ?
C15 H15 0.9800 . ?
C17 H17A 0.9700 . ?
C17 H17B 0.9700 . ?
C18 H18A 0.9700 . ?
C18 H18B 0.9700 . ?
C20 C21 1.563(15) . ?
C20 H20 0.9800 . ?
C21 H21 0.9800 . ?
C23 H23A 0.9700 . ?
C23 H23B 0.9700 . ?
C24 H24A 0.9700 . ?
C24 H24B 0.9700 . ?
C26 C27 1.529(16) . ?
C26 H26 0.9800 . ?
C27 H27 0.9800 . ?
C29 H29C 0.9700 . ?
C29 H29D 0.9700 . ?
C30 H30C 0.9700 . ?
C30 H30D 0.9700 . ?
C32 C33 1.548(14) . ?
C32 H32 0.9800 . ?
C33 H33 0.9800 . ?
C35 H35A 0.9700 . ?
C35 H35B 0.9700 . ?
C36 H36A 0.9700 . ?
C36 H36B 0.9700 . ?

loop_
_geom_hbond_atom_site_label_D
_geom_hbond_atom_site_label_H
_geom_hbond_atom_site_label_A
_geom_hbond_distance_DH
_geom_hbond_distance_HA
_geom_hbond_distance_DA
_geom_hbond_angle_DHA
_geom_hbond_site_symmetry_A
O19 H19A O13 0.91 1.78 2.689(11) 174.4 .
O19 H19B O22 0.90 2.22 3.104(13) 166.8 .
O21 H21A O33 0.88 1.92 2.68(2) 143.8 .
O29 H29A O5 0.93 1.84 2.726(10) 157.2 .
O29 H29B O19 0.81 2.31 3.017(12) 145.9 .
O30 H30A O37 0.92 1.86 2.757(12) 167.8 .
O30 H30B O14 0.82 2.18 2.796(10) 131.6 4_575
O31 H31A O44 0.80 2.04 2.692(12) 138.2 .
O31 H31B O12 0.85 2.05 2.719(10) 135.7 4_575
O32 H32A O11 0.82 1.94 2.699(10) 151.7 .
O32 H32B O43 0.82 1.99 2.757(14) 156.5 .
O41 H41A O29 0.82 1.97 2.681(11) 144.6 .
O41 H41B O6 0.92 1.90 2.771(11) 158.1 4_575
O42 H42A O13 0.97 1.95 2.911(13) 174.8 .
O43 H43A O10 0.96 1.93 2.791(12) 147.9 4_575
